data_2239358
loop_
_publ_author_name
'Qachchachi, Fatima-Zahrae'
'Kandri Rodi, Youssef'
'Essassi, El Mokhtar'
'Bodensteiner, Michael'
'El Ammari, Lahcen'

_publ_contact_author
;
Fatima-Zahrae Qachchachi
Laboratoire de Chimie Organique Appliqu\'ee, Universit\'e Sidi Mohamed
Ben Abdallah, Facult\'e des Sciences et Techniques, Route d'Immouzzer,
BP 2202 F\`es, Morocco
;
_publ_section_title
;
 1-[(1-Benzyl-1<i>H</i>-1,2,3-triazol-4-yl)methyl]indoline-2,3-dione
;
_journal_coeditor_code BT6975
_journal_issue 5
_journal_name_full 'Acta Crystallographica Section E'
_journal_page_first o588
_journal_paper_doi 10.1107/S1600536814008423
_journal_volume 70
_journal_year 2014
_chemical_formula_iupac 'C18 H14 N4 O2'
_chemical_formula_moiety 'C18 H14 N4 O2'
_chemical_formula_sum 'C18 H14 N4 O2'
_chemical_formula_weight 318.33
_chemical_name_systematic
;
1-[(1-Benzyl-1<i>H</i>-1,2,3-triazol-4-yl)methyl]indoline-2,3-dione
;
_space_group_IT_number 14
_symmetry_cell_setting monoclinic
_symmetry_space_group_name_Hall '-P 2ybc'
_symmetry_space_group_name_H-M 'P 1 21/c 1'
_atom_sites_solution_hydrogens geom
_atom_sites_solution_primary direct
_atom_sites_solution_secondary difmap
_audit_creation_method SHELXL-97
_cell_angle_alpha 90.00
_cell_angle_beta 92.1048(16)
_cell_angle_gamma 90.00
_cell_formula_units_Z 4
_cell_length_a 11.53860(18)
_cell_length_b 5.38700(9)
_cell_length_c 23.2433(4)
_cell_measurement_reflns_used 4927
_cell_measurement_temperature 123(2)
_cell_measurement_theta_max 73.3340
_cell_measurement_theta_min 3.8029
_cell_volume 1443.79(4)
_computing_cell_refinement 'CrysAlis PRO (Agilent, 2013)'
_computing_data_collection 'CrysAlis PRO (Agilent, 2013)'
_computing_data_reduction 'CrysAlis PRO (Agilent, 2013)'
_computing_molecular_graphics 'ORTEP-3 for Windows (Farrugia, 2012)'
_computing_publication_material 'WinGX (Farrugia, 2012) and publCIF (Westrip, 2010)'
_computing_structure_refinement 'SHELXL97 (Sheldrick, 2008)'
_computing_structure_solution 'SHELXS97 (Sheldrick, 2008)'
_diffrn_ambient_temperature 123(2)
_diffrn_detector_area_resol_mean 10.3546
_diffrn_measured_fraction_theta_full 0.998
_diffrn_measured_fraction_theta_max 0.986
_diffrn_measurement_device_type 'Agilent SuperNova, Single source at offset, Atlas'
_diffrn_measurement_method '\w scans'
_diffrn_radiation_monochromator mirror
_diffrn_radiation_source 'SuperNova (Cu) X-ray Source'
_diffrn_radiation_type 'Cu K\a'
_diffrn_radiation_wavelength 1.54184
_diffrn_reflns_av_R_equivalents 0.0323
_diffrn_reflns_av_sigmaI/netI 0.0247
_diffrn_reflns_limit_h_max 11
_diffrn_reflns_limit_h_min -14
_diffrn_reflns_limit_k_max 6
_diffrn_reflns_limit_k_min -6
_diffrn_reflns_limit_l_max 27
_diffrn_reflns_limit_l_min -28
_diffrn_reflns_number 11043
_diffrn_reflns_theta_full 67.50
_diffrn_reflns_theta_max 73.49
_diffrn_reflns_theta_min 3.81
_exptl_absorpt_coefficient_mu 0.808
_exptl_absorpt_correction_T_max 1.00000
_exptl_absorpt_correction_T_min 0.72145
_exptl_absorpt_correction_type multi-scan
_exptl_absorpt_process_details
;
[CrysAlis PRO (Agilent, 2013), using expressions derived from
Clark & Reid (1995)]
;
_exptl_crystal_colour 'clear intense yellow'
_exptl_crystal_density_diffrn 1.464
_exptl_crystal_density_method 'not measured'
_exptl_crystal_description rod
_exptl_crystal_F_000 664
_exptl_crystal_size_max 0.1945
_exptl_crystal_size_mid 0.0364
_exptl_crystal_size_min 0.0147
_refine_diff_density_max 0.436
_refine_diff_density_min -0.224
_refine_ls_extinction_method none
_refine_ls_goodness_of_fit_ref 1.044
_refine_ls_hydrogen_treatment constr
_refine_ls_matrix_type full
_refine_ls_number_parameters 217
_refine_ls_number_reflns 2882
_refine_ls_number_restraints 0
_refine_ls_restrained_S_all 1.044
_refine_ls_R_factor_all 0.0518
_refine_ls_R_factor_gt 0.0447
_refine_ls_shift/su_max 0.001
_refine_ls_shift/su_mean 0.000
_refine_ls_structure_factor_coef Fsqd
_refine_ls_weighting_details 'calc w=1/[\s^2^(Fo^2^)+(0.0677P)^2^+0.6175P] where P=(Fo^2^+2Fc^2^)/3'
_refine_ls_weighting_scheme calc
_refine_ls_wR_factor_gt 0.1179
_refine_ls_wR_factor_ref 0.1234
_reflns_number_gt 2480
_reflns_number_total 2882
_reflns_threshold_expression I>2\s(I)
_cod_data_source_file bt6975sup1.cif
_cod_data_source_block I
_cod_original_sg_symbol_H-M 'P 21/c'
_cod_database_code 2239358
_cod_database_fobs_code 2239358

loop_
_symmetry_equiv_pos_as_xyz
'x, y, z'
'-x, y+1/2, -z+1/2'
'-x, -y, -z'
'x, -y-1/2, z-1/2'

loop_
_atom_site_type_symbol
_atom_site_label
_atom_site_fract_x
_atom_site_fract_y
_atom_site_fract_z
_atom_site_U_iso_or_equiv
_atom_site_adp_type
_atom_site_calc_flag
_atom_site_refinement_flags
_atom_site_occupancy
_atom_site_symmetry_multiplicity
O O1 0.65655(11) -0.1406(2) 1.29231(5) 0.0327(3) Uani d . 1 1
O O2 0.48639(10) -0.1470(2) 1.19284(6) 0.0333(3) Uani d . 1 1
N N1 0.59263(12) 0.1979(3) 1.16704(6) 0.0258(3) Uani d . 1 1
N N3 0.66397(12) -0.0542(2) 0.99818(6) 0.0267(3) Uani d . 1 1
N N4 0.67538(12) 0.1811(3) 0.98001(6) 0.0255(3) Uani d . 1 1
N N2 0.61294(12) -0.0461(3) 1.04795(6) 0.0264(3) Uani d . 1 1
C C9 0.52982(14) 0.2675(3) 1.11417(7) 0.0269(4) Uani d . 1 1
H H9A 0.5179 0.4457 1.1140 0.032 Uiso calc R 1 1
H H9B 0.4541 0.1888 1.1133 0.032 Uiso calc R 1 1
C C1 0.69237(13) 0.3209(3) 1.18873(7) 0.0235(3) Uani d . 1 1
C C2 0.74712(14) 0.5253(3) 1.16601(7) 0.0253(3) Uani d . 1 1
H H2 0.7192 0.6016 1.1324 0.030 Uiso calc R 1 1
C C4 0.88894(14) 0.5000(3) 1.24613(7) 0.0287(4) Uani d . 1 1
H H4 0.9552 0.5625 1.2649 0.034 Uiso calc R 1 1
C C10 0.59134(13) 0.1956(3) 1.06114(7) 0.0242(3) Uani d . 1 1
C C18 0.94153(15) 0.2600(3) 0.94699(7) 0.0287(4) Uani d . 1 1
H H18 0.9284 0.4072 0.9666 0.034 Uiso calc R 1 1
C C6 0.73451(14) 0.2077(3) 1.23951(7) 0.0250(3) Uani d . 1 1
C C5 0.83290(14) 0.2949(3) 1.26844(7) 0.0276(4) Uani d . 1 1
H H5 0.8610 0.2184 1.3020 0.033 Uiso calc R 1 1
C C13 0.84837(15) 0.1331(3) 0.92142(7) 0.0267(4) Uani d . 1 1
C C3 0.84634(14) 0.6118(3) 1.19591(7) 0.0274(4) Uani d . 1 1
H H3 0.8851 0.7488 1.1817 0.033 Uiso calc R 1 1
C C7 0.65586(14) 0.0030(3) 1.25238(7) 0.0264(4) Uani d . 1 1
C C12 0.72714(15) 0.2352(3) 0.92448(7) 0.0293(4) Uani d . 1 1
H H12A 0.7291 0.4135 0.9188 0.035 Uiso calc R 1 1
H H12B 0.6789 0.1639 0.8937 0.035 Uiso calc R 1 1
C C17 1.05397(15) 0.1708(4) 0.94380(8) 0.0332(4) Uani d . 1 1
H H17 1.1155 0.2578 0.9611 0.040 Uiso calc R 1 1
C C16 1.07402(17) -0.0482(4) 0.91471(8) 0.0356(4) Uani d . 1 1
H H16 1.1491 -0.1094 0.9125 0.043 Uiso calc R 1 1
C C11 0.63147(13) 0.3411(3) 1.01791(7) 0.0258(3) Uani d . 1 1
H H11 0.6289 0.5133 1.0153 0.031 Uiso calc R 1 1
C C14 0.86952(17) -0.0866(3) 0.89222(7) 0.0327(4) Uani d . 1 1
H H14 0.8082 -0.1740 0.8748 0.039 Uiso calc R 1 1
C C15 0.98220(18) -0.1757(4) 0.88899(8) 0.0376(4) Uani d . 1 1
H H15 0.9958 -0.3225 0.8693 0.045 Uiso calc R 1 1
C C8 0.56440(14) 0.0017(3) 1.20128(7) 0.0268(4) Uani d . 1 1

loop_
_atom_site_aniso_label
_atom_site_aniso_U_11
_atom_site_aniso_U_22
_atom_site_aniso_U_33
_atom_site_aniso_U_12
_atom_site_aniso_U_13
_atom_site_aniso_U_23
O1 0.0334(6) 0.0294(6) 0.0359(7) 0.0032(5) 0.0104(5) 0.0061(5)
O2 0.0274(6) 0.0285(6) 0.0444(7) -0.0058(5) 0.0064(5) -0.0018(5)
N1 0.0235(6) 0.0253(7) 0.0286(7) -0.0017(5) 0.0023(5) -0.0016(5)
N3 0.0303(7) 0.0193(7) 0.0307(7) -0.0013(5) 0.0024(6) 0.0006(5)
N4 0.0250(7) 0.0215(7) 0.0300(7) -0.0017(5) -0.0001(5) 0.0026(5)
N2 0.0275(7) 0.0220(7) 0.0299(7) -0.0005(5) 0.0026(5) 0.0003(5)
C9 0.0239(7) 0.0259(8) 0.0307(8) 0.0012(6) 0.0000(6) -0.0031(6)
C1 0.0223(7) 0.0236(8) 0.0250(7) 0.0021(6) 0.0054(6) -0.0039(6)
C2 0.0269(8) 0.0234(8) 0.0259(8) 0.0001(6) 0.0040(6) -0.0015(6)
C4 0.0254(8) 0.0318(9) 0.0288(8) -0.0024(7) 0.0018(6) -0.0049(7)
C10 0.0201(7) 0.0225(8) 0.0298(8) 0.0008(6) -0.0027(6) -0.0019(6)
C18 0.0337(9) 0.0257(8) 0.0267(8) -0.0003(7) 0.0032(7) -0.0006(6)
C6 0.0256(7) 0.0242(8) 0.0256(8) 0.0027(6) 0.0076(6) -0.0017(6)
C5 0.0270(8) 0.0306(8) 0.0255(8) 0.0032(6) 0.0039(6) -0.0014(6)
C13 0.0323(8) 0.0242(8) 0.0238(7) -0.0008(6) 0.0033(6) 0.0061(6)
C3 0.0267(8) 0.0256(8) 0.0303(8) -0.0030(6) 0.0075(6) -0.0025(6)
C7 0.0267(8) 0.0219(8) 0.0310(8) 0.0030(6) 0.0090(6) -0.0011(6)
C12 0.0320(8) 0.0292(9) 0.0268(8) -0.0017(7) 0.0010(6) 0.0056(7)
C17 0.0304(9) 0.0377(10) 0.0315(9) -0.0009(7) 0.0032(7) 0.0051(7)
C16 0.0377(9) 0.0379(10) 0.0318(9) 0.0098(8) 0.0108(7) 0.0092(8)
C11 0.0239(8) 0.0190(7) 0.0343(9) 0.0004(6) -0.0029(6) -0.0008(6)
C14 0.0430(10) 0.0266(9) 0.0284(8) -0.0052(7) 0.0022(7) 0.0005(7)
C15 0.0555(12) 0.0277(9) 0.0305(9) 0.0063(8) 0.0130(8) 0.0023(7)
C8 0.0238(8) 0.0227(8) 0.0343(9) 0.0001(6) 0.0081(6) -0.0024(6)

loop_
_atom_type_symbol
_atom_type_description
_atom_type_scat_dispersion_real
_atom_type_scat_dispersion_imag
_atom_type_scat_source
C C 0.0181 0.0091 'International Tables Vol C Tables 4.2.6.8 and 6.1.1.4'
H H 0.0000 0.0000 'International Tables Vol C Tables 4.2.6.8 and 6.1.1.4'
N N 0.0311 0.0180 'International Tables Vol C Tables 4.2.6.8 and 6.1.1.4'
O O 0.0492 0.0322 'International Tables Vol C Tables 4.2.6.8 and 6.1.1.4'

loop_
_geom_angle_atom_site_label_1
_geom_angle_atom_site_label_2
_geom_angle_atom_site_label_3
_geom_angle
C8 N1 C1 111.37(14)
C8 N1 C9 124.67(14)
C1 N1 C9 123.94(14)
N2 N3 N4 107.26(13)
N3 N4 C11 110.80(13)
N3 N4 C12 120.69(14)
C11 N4 C12 128.48(14)
N3 N2 C10 108.69(13)
N1 C9 C10 113.14(13)
N1 C9 H9A 109.0
C10 C9 H9A 109.0
N1 C9 H9B 109.0
C10 C9 H9B 109.0
H9A C9 H9B 107.8
C2 C1 C6 121.28(15)
C2 C1 N1 128.14(15)
C6 C1 N1 110.58(14)
C1 C2 C3 116.92(15)
C1 C2 H2 121.5
C3 C2 H2 121.5
C3 C4 C5 120.24(16)
C3 C4 H4 119.9
C5 C4 H4 119.9
N2 C10 C11 108.21(14)
N2 C10 C9 121.95(15)
C11 C10 C9 129.80(15)
C17 C18 C13 121.12(17)
C17 C18 H18 119.4
C13 C18 H18 119.4
C5 C6 C1 121.09(16)
C5 C6 C7 131.36(16)
C1 C6 C7 107.54(15)
C6 C5 C4 118.32(16)
C6 C5 H5 120.8
C4 C5 H5 120.8
C18 C13 C14 118.74(16)
C18 C13 C12 120.34(16)
C14 C13 C12 120.91(16)
C4 C3 C2 122.16(16)
C4 C3 H3 118.9
C2 C3 H3 118.9
O1 C7 C6 130.68(17)
O1 C7 C8 124.58(15)
C6 C7 C8 104.74(13)
N4 C12 C13 112.11(13)
N4 C12 H12A 109.2
C13 C12 H12A 109.2
N4 C12 H12B 109.2
C13 C12 H12B 109.2
H12A C12 H12B 107.9
C16 C17 C18 119.66(18)
C16 C17 H17 120.2
C18 C17 H17 120.2
C15 C16 C17 119.75(17)
C15 C16 H16 120.1
C17 C16 H16 120.1
N4 C11 C10 105.03(14)
N4 C11 H11 127.5
C10 C11 H11 127.5
C13 C14 C15 120.10(17)
C13 C14 H14 120.0
C15 C14 H14 120.0
C16 C15 C14 120.62(17)
C16 C15 H15 119.7
C14 C15 H15 119.7
O2 C8 N1 127.25(16)
O2 C8 C7 127.03(16)
N1 C8 C7 105.70(13)

loop_
_geom_bond_atom_site_label_1
_geom_bond_atom_site_label_2
_geom_bond_distance
O1 C7 1.208(2)
O2 C8 1.216(2)
N1 C8 1.370(2)
N1 C1 1.406(2)
N1 C9 1.453(2)
N3 N2 1.318(2)
N3 N4 1.3436(19)
N4 C11 1.345(2)
N4 C12 1.471(2)
N2 C10 1.362(2)
C9 C10 1.496(2)
C9 H9A 0.9700
C9 H9B 0.9700
C1 C2 1.384(2)
C1 C6 1.400(2)
C2 C3 1.397(2)
C2 H2 0.9300
C4 C3 1.387(2)
C4 C5 1.390(2)
C4 H4 0.9300
C10 C11 1.369(2)
C18 C17 1.388(3)
C18 C13 1.389(2)
C18 H18 0.9300
C6 C5 1.380(2)
C6 C7 1.466(2)
C5 H5 0.9300
C13 C14 1.390(2)
C13 C12 1.507(2)
C3 H3 0.9300
C7 C8 1.560(2)
C12 H12A 0.9700
C12 H12B 0.9700
C17 C16 1.383(3)
C17 H17 0.9300
C16 C15 1.380(3)
C16 H16 0.9300
C11 H11 0.9300
C14 C15 1.391(3)
C14 H14 0.9300
C15 H15 0.9300

loop_
_geom_hbond_atom_site_label_D
_geom_hbond_atom_site_label_H
_geom_hbond_atom_site_label_A
_geom_hbond_site_symmetry_A
_geom_hbond_distance_DH
_geom_hbond_distance_HA
_geom_hbond_distance_DA
_geom_hbond_angle_DHA
C11 H11 N2 1_565 0.93 2.50 3.383(2) 158.4
C11 H11 N3 1_565 0.93 2.40 3.313(2) 166.9
